data_4124694
loop_
_publ_author_name
'Zhiguo Xia'
'C.-G. Ma'
'Maxim Molokeev'
'Quanlin Liu'
'Karl Rickert'
'Kenneth Poeppelmeier'

_publ_section_title
;
 Chemical Unit Cosubstitution and Tuning of Photoluminescence in the
 Ca2(Al1-xMgx)(Al1-xSi1+x)O7:Eu2+ Phosphor
;
_journal_issue 39
_journal_name_full 'Journal of the American Chemical Society'
_journal_page_first 12494
_journal_page_last 12497
_journal_paper_doi 10.1021/jacs.5b08315
_journal_volume 137
_journal_year 2015
_chemical_formula_moiety 'Mg O7 Si2, 2(Ca)'
_chemical_formula_sum 'Ca2 Mg O7 Si2'
_chemical_formula_weight 272.65
_space_group_IT_number 113
_symmetry_cell_setting tetragonal
_symmetry_space_group_name_Hall 'P -4 2ab'
_symmetry_space_group_name_H-M 'P -4 21 m'
_cell_angle_alpha 90
_cell_angle_beta 90
_cell_angle_gamma 90
_cell_formula_units_Z 2
_cell_length_a 7.83456(19)
_cell_length_b 7.83456(19)
_cell_length_c 5.00875(15)
_cell_measurement_temperature 300
_cell_volume 307.439(14)
_diffrn_ambient_temperature 300
_diffrn_measurement_device_type
;
D8 ADVANCE Bruker
;
_diffrn_radiation_monochromator none
_diffrn_radiation_probe x-ray
_diffrn_radiation_type
;
 Cu K\a~1~~2~
;
_exptl_absorpt_coefficient_mu 20.998
_exptl_crystal_density_diffrn 2.945028
_pd_char_colour
;
colourless
;
_pd_meas_2theta_range_inc 0.02
_pd_meas_2theta_range_max 140
_pd_meas_2theta_range_min 5
_pd_meas_scan_method step
_pd_proc_ls_pref_orient_corr
;
no preferred orientation correction
;
_pd_proc_ls_profile_function PearsonVII
_pd_proc_ls_prof_R_factor 11.274
_pd_proc_ls_prof_wR_expected 12.985
_pd_proc_ls_prof_wR_factor 15.099
_pd_proc_number_of_points 6750
_pd_spec_mount_mode reflection
_refine_ls_goodness_of_fit_all 1.163
_refine_ls_R_I_factor 4.02
_refine_ls_shift/su_max 0.01000
_cod_data_source_file Ca2MgSi2O7.cif
_cod_data_source_block a
_cod_original_cell_volume 307.438(18)
_cod_original_sg_symbol_Hall
;
P -4 2ab
;
_cod_original_sg_symbol_H-M P-421m
_cod_original_formula_sum
;
Ca2 Mg O7 Si2
;
_cod_database_code 4124694
_cod_database_fobs_code 4124694

loop_
_symmetry_equiv_pos_as_xyz
'x, y, z'
'-x, -y, z'
'-x+1/2, y+1/2, -z'
'-y, x, -z'
'-y+1/2, -x+1/2, z'
'y, -x, -z'
'y+1/2, x+1/2, z'
'x+1/2, -y+1/2, -z'

loop_
_atom_site_label
_atom_site_type_symbol
_atom_site_fract_x
_atom_site_fract_y
_atom_site_fract_z
_atom_site_occupancy
_atom_site_B_iso_or_equiv
Ca Ca 0.33161(16) 0.16839(16) 0.50740(36) 1 1.211(51)
Mg Mg 0 0 0 1 0.506(87)
Si Si 0.14039(22) 0.35961(22) 0.93563(46) 1 0.873(61)
O1 O 0.5 0 0.1819(17) 1 1.209(75)
O2 O 0.14122(47) 0.35878(47) 0.25535(97) 1 1.209(75)
O3 O 0.08207(43) 0.18315(44) 0.78509(87) 1 1.209(75)

loop_
_diffrn_radiation_wavelength
_diffrn_radiation_wavelength_wt
1.5406 1.0000
1.5443 0.5000

loop_
_geom_angle_atom_site_label_1
_geom_angle_atom_site_label_2
_geom_angle_atom_site_label_3
_geom_angle
_geom_angle_site_symmetry_1
_geom_angle_site_symmetry_3
O1 Ca O2 107.95(21) 1_555 1_555
O1 Ca O2 76.71(17) 1_555 3_546
O1 Ca O3 147.15(10) 1_555 1_555
O1 Ca O3 59.17(30) 1_555 6_556
O2 Ca O2 144.69(53) 1_555 3_546
O2 Ca O3 76.96(16) 1_555 1_555
O2 Ca O3 84.34(14) 1_555 6_556
O2 Ca O2 70.55(18) 3_546 4_656
O2 Ca O3 81.55(14) 3_546 1_555
O2 Ca O3 118.59(23) 3_546 5_555
O2 Ca O3 67.83(19) 3_546 6_556
O2 Ca O3 124.35(27) 3_546 8_556
O3 Ca O3 65.57(21) 1_555 5_555
O3 Ca O3 89.92(13) 1_555 6_556
O3 Ca O3 151.81(65) 1_555 8_556
O3 Ca O3 109.21(17) 6_556 8_556
O3 Mg O3 111.21(21) 1_554 2_554
O3 Mg O3 108.61(20) 1_554 4_556
O1 Si O2 111.06(38) 3_556 1_556
O1 Si O3 102.15(22) 3_556 1_555
O2 Si O3 117.23(32) 1_556 1_555
O3 Si O3 104.98(23) 1_555 5_555

loop_
_geom_bond_atom_site_label_1
_geom_bond_atom_site_label_2
_geom_bond_distance
_geom_bond_site_symmetry_2
Ca O1 2.4777(58) .
Ca O2 2.4584(43) .
Ca O2 2.7095(42) 3_546
Ca O3 2.4021(40) .
Ca O3 2.7110(40) 6_556
Mg O3 1.9055(38) 1_554
Si O1 1.6632(35) 3_556
Si O2 1.6014(54) 1_556
Si O3 1.6397(41) .
